data_2231940
loop_
_publ_author_name
'Yang, Jian'
'Ma, Yanni'
'Pan, Meng'
'Cao, Fangjun'
'Zhou, Le'

_publ_section_title
;
 2-(2-Hydroxyphenyl)-3,4-dihydroisoquinolin-1(2<i>H</i>)-one
;
_journal_coeditor_code IS2770
_journal_issue 10
_journal_name_full 'Acta Crystallographica Section E'
_journal_page_first o2721
_journal_paper_doi 10.1107/S160053681103710X
_journal_volume 67
_journal_year 2011
_chemical_formula_iupac 'C15 H13 N O2'
_chemical_formula_moiety 'C15 H13 N O2'
_chemical_formula_sum 'C15 H13 N O2'
_chemical_formula_weight 239.26
_chemical_name_systematic
;
2-(2-Hydroxyphenyl)-3,4-dihydroisoquinolin-1(2<i>H</i>)-one
;
_space_group_IT_number 15
_symmetry_cell_setting monoclinic
_symmetry_space_group_name_Hall '-C 2yc'
_symmetry_space_group_name_H-M 'C 1 2/c 1'
_atom_sites_solution_hydrogens geom
_atom_sites_solution_primary direct
_atom_sites_solution_secondary difmap
_audit_creation_method SHELXL-97
_cell_angle_alpha 90.00
_cell_angle_beta 100.227(2)
_cell_angle_gamma 90.00
_cell_formula_units_Z 16
_cell_length_a 21.350(3)
_cell_length_b 11.0670(14)
_cell_length_c 21.064(3)
_cell_measurement_reflns_used 3281
_cell_measurement_temperature 296(2)
_cell_measurement_theta_max 22.24
_cell_measurement_theta_min 2.50
_cell_volume 4897.9(12)
_computing_cell_refinement 'SAINT (Bruker, 2007)'
_computing_data_collection 'APEX2 (Bruker, 2007)'
_computing_data_reduction 'SAINT (Bruker, 2007)'
_computing_molecular_graphics 'SHELXTL (Sheldrick, 2008)'
_computing_publication_material 'SHELXTL (Sheldrick, 2008)'
_computing_structure_refinement 'SHELXL97 (Sheldrick, 2008)'
_computing_structure_solution 'SHELXS97 (Sheldrick, 2008)'
_diffrn_ambient_temperature 296(2)
_diffrn_measured_fraction_theta_full 0.998
_diffrn_measured_fraction_theta_max 0.998
_diffrn_measurement_device_type 'Bruker APEXII CCD area-detector'
_diffrn_measurement_method '\f and \w'
_diffrn_radiation_monochromator graphite
_diffrn_radiation_source 'fine-focus sealed tube'
_diffrn_radiation_type MoK\a
_diffrn_radiation_wavelength 0.71073
_diffrn_reflns_av_R_equivalents 0.0339
_diffrn_reflns_av_sigmaI/netI 0.0313
_diffrn_reflns_limit_h_max 25
_diffrn_reflns_limit_h_min -25
_diffrn_reflns_limit_k_max 13
_diffrn_reflns_limit_k_min -13
_diffrn_reflns_limit_l_max 25
_diffrn_reflns_limit_l_min -25
_diffrn_reflns_number 17755
_diffrn_reflns_theta_full 25.50
_diffrn_reflns_theta_max 25.50
_diffrn_reflns_theta_min 2.37
_diffrn_standards_decay_% 0
_diffrn_standards_interval_count 0
_diffrn_standards_interval_time 0
_diffrn_standards_number 0
_exptl_absorpt_coefficient_mu 0.087
_exptl_absorpt_correction_T_max 0.9711
_exptl_absorpt_correction_T_min 0.9580
_exptl_absorpt_correction_type multi-scan
_exptl_absorpt_process_details '(SADABS; Sheldrick, 1996)'
_exptl_crystal_colour colourless
_exptl_crystal_density_diffrn 1.298
_exptl_crystal_density_method 'not measured'
_exptl_crystal_description block
_exptl_crystal_F_000 2016
_exptl_crystal_size_max 0.50
_exptl_crystal_size_mid 0.35
_exptl_crystal_size_min 0.34
_refine_diff_density_max 0.191
_refine_diff_density_min -0.160
_refine_ls_extinction_method none
_refine_ls_goodness_of_fit_ref 1.010
_refine_ls_hydrogen_treatment constr
_refine_ls_matrix_type full
_refine_ls_number_parameters 326
_refine_ls_number_reflns 4559
_refine_ls_number_restraints 0
_refine_ls_restrained_S_all 1.010
_refine_ls_R_factor_all 0.0740
_refine_ls_R_factor_gt 0.0411
_refine_ls_shift/su_max 0.001
_refine_ls_shift/su_mean 0.000
_refine_ls_structure_factor_coef Fsqd
_refine_ls_weighting_details 'calc w=1/[\s^2^(Fo^2^)+(0.0584P)^2^+1.0944P] where P=(Fo^2^+2Fc^2^)/3'
_refine_ls_weighting_scheme calc
_refine_ls_wR_factor_gt 0.0998
_refine_ls_wR_factor_ref 0.1200
_reflns_number_gt 2998
_reflns_number_total 4559
_reflns_threshold_expression I>2\s(I)
_cod_data_source_file is2770.cif
_cod_data_source_block I
_cod_original_cell_volume 4897.9(11)
_cod_original_sg_symbol_H-M 'C 2/c'
_cod_database_code 2231940
_cod_database_fobs_code 2231940

loop_
_symmetry_equiv_pos_as_xyz
'x, y, z'
'-x, y, -z+1/2'
'x+1/2, y+1/2, z'
'-x+1/2, y+1/2, -z+1/2'
'-x, -y, -z'
'x, -y, z-1/2'
'-x+1/2, -y+1/2, -z'
'x+1/2, -y+1/2, z-1/2'

loop_
_atom_site_type_symbol
_atom_site_label
_atom_site_fract_x
_atom_site_fract_y
_atom_site_fract_z
_atom_site_U_iso_or_equiv
_atom_site_adp_type
_atom_site_calc_flag
_atom_site_refinement_flags
_atom_site_occupancy
_atom_site_symmetry_multiplicity
C C1 0.64702(8) 1.22521(16) 0.96814(8) 0.0475(4) Uani d . 1 1
C C2 0.64055(9) 1.20334(19) 0.90234(9) 0.0557(5) Uani d . 1 1
H H2 0.6244 1.1297 0.8855 0.067 Uiso calc R 1 1
C C3 0.65796(10) 1.2900(2) 0.86179(10) 0.0669(6) Uani d . 1 1
H H3 0.6529 1.2752 0.8177 0.080 Uiso calc R 1 1
C C4 0.68274(10) 1.3979(2) 0.88650(12) 0.0726(6) Uani d . 1 1
H H4 0.6942 1.4566 0.8591 0.087 Uiso calc R 1 1
C C5 0.69074(10) 1.41978(19) 0.95193(12) 0.0665(6) Uani d . 1 1
H H5 0.7086 1.4924 0.9684 0.080 Uiso calc R 1 1
C C6 0.67252(8) 1.33481(17) 0.99346(9) 0.0529(5) Uani d . 1 1
C C7 0.67903(10) 1.35321(18) 1.06454(10) 0.0646(6) Uani d . 1 1
H H7A 0.6800 1.4390 1.0741 0.077 Uiso calc R 1 1
H H7B 0.7186 1.3178 1.0863 0.077 Uiso calc R 1 1
C C8 0.62387(10) 1.29515(17) 1.08845(9) 0.0599(5) Uani d . 1 1
H H8A 0.6301 1.3014 1.1351 0.072 Uiso calc R 1 1
H H8B 0.5849 1.3373 1.0707 0.072 Uiso calc R 1 1
C C9 0.62857(8) 1.13100(17) 1.01102(8) 0.0463(4) Uani d . 1 1
C C10 0.60218(8) 1.08107(17) 1.11477(8) 0.0490(4) Uani d . 1 1
C C11 0.64429(8) 1.06340(17) 1.17237(8) 0.0501(5) Uani d . 1 1
C C12 0.62941(10) 0.9830(2) 1.21757(9) 0.0626(5) Uani d . 1 1
H H12 0.6573 0.9722 1.2564 0.075 Uiso calc R 1 1
C C13 0.57360(11) 0.9192(2) 1.20525(11) 0.0732(6) Uani d . 1 1
H H13 0.5637 0.8650 1.2358 0.088 Uiso calc R 1 1
C C14 0.53190(10) 0.9349(2) 1.14774(12) 0.0763(7) Uani d . 1 1
H H14 0.4943 0.8906 1.1394 0.092 Uiso calc R 1 1
C C15 0.54588(9) 1.0160(2) 1.10293(10) 0.0630(5) Uani d . 1 1
H H15 0.5174 1.0273 1.0645 0.076 Uiso calc R 1 1
C C16 0.87970(8) 0.86788(16) 0.85716(8) 0.0486(4) Uani d . 1 1
C C17 0.91880(9) 0.92042(19) 0.81889(10) 0.0631(5) Uani d . 1 1
H H17 0.9022 0.9415 0.7765 0.076 Uiso calc R 1 1
C C18 0.98214(10) 0.9416(2) 0.84322(12) 0.0776(7) Uani d . 1 1
H H18 1.0083 0.9763 0.8173 0.093 Uiso calc R 1 1
C C19 1.00639(11) 0.9113(2) 0.90587(13) 0.0839(7) Uani d . 1 1
H H19 1.0489 0.9268 0.9227 0.101 Uiso calc R 1 1
C C20 0.96817(11) 0.8582(2) 0.94387(11) 0.0792(7) Uani d . 1 1
H H20 0.9853 0.8378 0.9862 0.095 Uiso calc R 1 1
C C21 0.90435(9) 0.83423(18) 0.92027(9) 0.0570(5) Uani d . 1 1
C C22 0.86093(10) 0.7762(2) 0.95990(9) 0.0669(6) Uani d . 1 1
H H22A 0.8428 0.8378 0.9839 0.080 Uiso calc R 1 1
H H22B 0.8852 0.7210 0.9906 0.080 Uiso calc R 1 1
C C23 0.80834(10) 0.70835(19) 0.91819(9) 0.0610(5) Uani d . 1 1
H H23A 0.8255 0.6360 0.9017 0.073 Uiso calc R 1 1
H H23B 0.7771 0.6837 0.9439 0.073 Uiso calc R 1 1
C C24 0.81068(9) 0.85581(16) 0.83172(8) 0.0477(4) Uani d . 1 1
C C25 0.70918(8) 0.77602(15) 0.84686(8) 0.0458(4) Uani d . 1 1
C C26 0.67305(8) 0.84301(15) 0.88288(8) 0.0445(4) Uani d . 1 1
C C27 0.60732(9) 0.83775(18) 0.86810(9) 0.0555(5) Uani d . 1 1
H H27 0.5829 0.8822 0.8922 0.067 Uiso calc R 1 1
C C28 0.57827(10) 0.7672(2) 0.81807(10) 0.0678(6) Uani d . 1 1
H H28 0.5341 0.7645 0.8082 0.081 Uiso calc R 1 1
C C29 0.61354(11) 0.7005(2) 0.78239(10) 0.0713(6) Uani d . 1 1
H H29 0.5933 0.6528 0.7485 0.086 Uiso calc R 1 1
C C30 0.67912(10) 0.70412(18) 0.79681(9) 0.0613(5) Uani d . 1 1
H H30 0.7031 0.6583 0.7729 0.074 Uiso calc R 1 1
N N1 0.61817(7) 1.16666(13) 1.06934(7) 0.0495(4) Uani d . 1 1
N N2 0.77725(7) 0.78299(13) 0.86388(7) 0.0482(4) Uani d . 1 1
O O1 0.62296(6) 1.02339(11) 0.99405(6) 0.0565(3) Uani d . 1 1
O O2 0.69906(6) 1.12681(14) 1.18018(6) 0.0672(4) Uani d . 1 1
H H2A 0.7209 1.1098 1.2151 0.101 Uiso calc R 1 1
O O3 0.78604(6) 0.91442(13) 0.78357(6) 0.0650(4) Uani d . 1 1
O O4 0.70448(6) 0.91102(12) 0.93171(6) 0.0584(4) Uani d . 1 1
H H4A 0.6787 0.9484 0.9488 0.088 Uiso d R 1 1

loop_
_atom_site_aniso_label
_atom_site_aniso_U_11
_atom_site_aniso_U_22
_atom_site_aniso_U_33
_atom_site_aniso_U_12
_atom_site_aniso_U_13
_atom_site_aniso_U_23
C1 0.0401(10) 0.0511(11) 0.0487(10) 0.0066(8) 0.0008(8) -0.0025(9)
C2 0.0509(11) 0.0617(12) 0.0527(11) 0.0019(9) 0.0040(9) -0.0010(10)
C3 0.0659(14) 0.0788(15) 0.0570(12) 0.0069(12) 0.0133(10) 0.0084(11)
C4 0.0673(14) 0.0702(15) 0.0847(17) 0.0048(12) 0.0252(12) 0.0157(13)
C5 0.0536(12) 0.0548(12) 0.0909(17) -0.0009(10) 0.0122(11) 0.0018(12)
C6 0.0422(10) 0.0517(11) 0.0620(12) 0.0061(9) 0.0014(8) -0.0054(10)
C7 0.0681(13) 0.0524(12) 0.0678(13) -0.0005(10) -0.0025(10) -0.0135(10)
C8 0.0706(13) 0.0551(12) 0.0510(11) 0.0115(10) 0.0029(9) -0.0133(9)
C9 0.0409(10) 0.0511(11) 0.0437(10) 0.0058(8) -0.0008(8) -0.0085(9)
C10 0.0434(10) 0.0593(11) 0.0445(10) 0.0055(9) 0.0084(8) -0.0114(9)
C11 0.0420(10) 0.0637(12) 0.0445(10) 0.0013(9) 0.0078(8) -0.0092(9)
C12 0.0604(13) 0.0782(14) 0.0496(11) 0.0048(11) 0.0110(9) -0.0009(10)
C13 0.0717(15) 0.0833(16) 0.0704(15) -0.0019(13) 0.0285(12) 0.0020(12)
C14 0.0559(13) 0.0919(17) 0.0847(17) -0.0173(12) 0.0228(12) -0.0132(14)
C15 0.0455(11) 0.0835(15) 0.0593(12) 0.0020(11) 0.0071(9) -0.0134(11)
C16 0.0456(10) 0.0513(11) 0.0478(10) 0.0069(8) 0.0050(8) -0.0013(8)
C17 0.0543(12) 0.0731(14) 0.0611(12) -0.0016(10) 0.0079(10) 0.0040(10)
C18 0.0510(13) 0.0902(17) 0.0914(17) -0.0034(12) 0.0123(12) 0.0068(13)
C19 0.0468(13) 0.0979(18) 0.1005(19) 0.0018(12) -0.0048(13) 0.0028(15)
C20 0.0589(14) 0.0993(18) 0.0713(15) 0.0133(13) -0.0106(12) 0.0074(13)
C21 0.0527(12) 0.0615(12) 0.0536(11) 0.0133(10) 0.0008(9) 0.0018(9)
C22 0.0708(14) 0.0796(15) 0.0481(11) 0.0173(12) 0.0045(10) 0.0127(10)
C23 0.0627(13) 0.0640(12) 0.0561(12) 0.0143(10) 0.0099(10) 0.0180(10)
C24 0.0498(11) 0.0527(11) 0.0400(9) 0.0053(9) 0.0066(8) -0.0004(9)
C25 0.0488(10) 0.0459(10) 0.0430(9) -0.0001(8) 0.0089(8) 0.0011(8)
C26 0.0459(10) 0.0463(10) 0.0405(9) -0.0012(8) 0.0052(8) -0.0021(8)
C27 0.0477(11) 0.0675(13) 0.0513(11) -0.0023(9) 0.0087(9) -0.0026(9)
C28 0.0552(12) 0.0857(15) 0.0598(13) -0.0180(11) 0.0029(10) -0.0020(12)
C29 0.0770(16) 0.0750(15) 0.0571(13) -0.0239(12) -0.0010(11) -0.0134(11)
C30 0.0785(15) 0.0562(12) 0.0512(11) -0.0020(11) 0.0167(10) -0.0078(9)
N1 0.0532(9) 0.0525(9) 0.0414(8) 0.0071(7) 0.0042(7) -0.0086(7)
N2 0.0461(9) 0.0538(9) 0.0456(8) 0.0082(7) 0.0108(7) 0.0080(7)
O1 0.0700(9) 0.0495(8) 0.0520(7) -0.0015(6) 0.0165(6) -0.0113(6)
O2 0.0526(8) 0.0939(11) 0.0511(8) -0.0098(8) -0.0021(6) 0.0017(7)
O3 0.0563(8) 0.0822(10) 0.0511(8) -0.0079(7) -0.0049(6) 0.0209(7)
O4 0.0502(8) 0.0683(9) 0.0553(8) 0.0000(6) 0.0053(6) -0.0208(7)

loop_
_atom_type_symbol
_atom_type_description
_atom_type_scat_dispersion_real
_atom_type_scat_dispersion_imag
_atom_type_scat_source
C C 0.0033 0.0016 'International Tables Vol C Tables 4.2.6.8 and 6.1.1.4'
H H 0.0000 0.0000 'International Tables Vol C Tables 4.2.6.8 and 6.1.1.4'
N N 0.0061 0.0033 'International Tables Vol C Tables 4.2.6.8 and 6.1.1.4'
O O 0.0106 0.0060 'International Tables Vol C Tables 4.2.6.8 and 6.1.1.4'

loop_
_geom_angle_atom_site_label_1
_geom_angle_atom_site_label_2
_geom_angle_atom_site_label_3
_geom_angle
C2 C1 C6 119.70(18)
C2 C1 C9 119.77(17)
C6 C1 C9 120.51(16)
C3 C2 C1 120.46(19)
C3 C2 H2 119.8
C1 C2 H2 119.8
C4 C3 C2 119.9(2)
C4 C3 H3 120.0
C2 C3 H3 120.0
C3 C4 C5 120.2(2)
C3 C4 H4 119.9
C5 C4 H4 119.9
C4 C5 C6 120.8(2)
C4 C5 H5 119.6
C6 C5 H5 119.6
C5 C6 C1 118.84(18)
C5 C6 C7 123.63(18)
C1 C6 C7 117.53(17)
C6 C7 C8 109.78(16)
C6 C7 H7A 109.7
C8 C7 H7A 109.7
C6 C7 H7B 109.7
C8 C7 H7B 109.7
H7A C7 H7B 108.2
N1 C8 C7 110.58(15)
N1 C8 H8A 109.5
C7 C8 H8A 109.5
N1 C8 H8B 109.5
C7 C8 H8B 109.5
H8A C8 H8B 108.1
O1 C9 N1 121.35(17)
O1 C9 C1 121.52(16)
N1 C9 C1 117.13(16)
C15 C10 C11 119.36(18)
C15 C10 N1 121.76(17)
C11 C10 N1 118.88(16)
O2 C11 C12 123.50(17)
O2 C11 C10 116.48(16)
C12 C11 C10 120.02(18)
C13 C12 C11 120.0(2)
C13 C12 H12 120.0
C11 C12 H12 120.0
C12 C13 C14 120.3(2)
C12 C13 H13 119.9
C14 C13 H13 119.9
C15 C14 C13 120.0(2)
C15 C14 H14 120.0
C13 C14 H14 120.0
C14 C15 C10 120.2(2)
C14 C15 H15 119.9
C10 C15 H15 119.9
C17 C16 C21 120.20(17)
C17 C16 C24 119.35(16)
C21 C16 C24 120.32(17)
C18 C17 C16 120.5(2)
C18 C17 H17 119.8
C16 C17 H17 119.8
C19 C18 C17 119.6(2)
C19 C18 H18 120.2
C17 C18 H18 120.2
C18 C19 C20 120.3(2)
C18 C19 H19 119.9
C20 C19 H19 119.9
C19 C20 C21 121.3(2)
C19 C20 H20 119.3
C21 C20 H20 119.3
C20 C21 C16 118.1(2)
C20 C21 C22 123.15(19)
C16 C21 C22 118.74(17)
C21 C22 C23 111.20(16)
C21 C22 H22A 109.4
C23 C22 H22A 109.4
C21 C22 H22B 109.4
C23 C22 H22B 109.4
H22A C22 H22B 108.0
N2 C23 C22 111.26(17)
N2 C23 H23A 109.4
C22 C23 H23A 109.4
N2 C23 H23B 109.4
C22 C23 H23B 109.4
H23A C23 H23B 108.0
O3 C24 N2 122.85(16)
O3 C24 C16 119.94(17)
N2 C24 C16 117.19(15)
C30 C25 C26 119.71(17)
C30 C25 N2 122.20(16)
C26 C25 N2 118.09(15)
O4 C26 C27 122.76(16)
O4 C26 C25 117.63(15)
C27 C26 C25 119.61(16)
C28 C27 C26 120.02(19)
C28 C27 H27 120.0
C26 C27 H27 120.0
C27 C28 C29 120.8(2)
C27 C28 H28 119.6
C29 C28 H28 119.6
C28 C29 C30 119.91(19)
C28 C29 H29 120.0
C30 C29 H29 120.0
C29 C30 C25 119.97(19)
C29 C30 H30 120.0
C25 C30 H30 120.0
C9 N1 C10 120.94(15)
C9 N1 C8 120.81(16)
C10 N1 C8 118.25(14)
C24 N2 C25 120.89(14)
C24 N2 C23 121.64(15)
C25 N2 C23 117.47(14)
C11 O2 H2A 109.5
C26 O4 H4A 109.5

loop_
_geom_bond_atom_site_label_1
_geom_bond_atom_site_label_2
_geom_bond_distance
C1 C2 1.389(2)
C1 C6 1.396(3)
C1 C9 1.478(3)
C2 C3 1.378(3)
C2 H2 0.9300
C3 C4 1.371(3)
C3 H3 0.9300
C4 C5 1.380(3)
C4 H4 0.9300
C5 C6 1.386(3)
C5 H5 0.9300
C6 C7 1.493(3)
C7 C8 1.505(3)
C7 H7A 0.9700
C7 H7B 0.9700
C8 N1 1.477(2)
C8 H8A 0.9700
C8 H8B 0.9700
C9 O1 1.243(2)
C9 N1 1.346(2)
C10 C15 1.385(3)
C10 C11 1.390(2)
C10 N1 1.430(2)
C11 O2 1.349(2)
C11 C12 1.381(3)
C12 C13 1.370(3)
C12 H12 0.9300
C13 C14 1.381(3)
C13 H13 0.9300
C14 C15 1.373(3)
C14 H14 0.9300
C15 H15 0.9300
C16 C17 1.387(3)
C16 C21 1.391(2)
C16 C24 1.482(2)
C17 C18 1.378(3)
C17 H17 0.9300
C18 C19 1.371(3)
C18 H18 0.9300
C19 C20 1.373(3)
C19 H19 0.9300
C20 C21 1.390(3)
C20 H20 0.9300
C21 C22 1.498(3)
C22 C23 1.498(3)
C22 H22A 0.9700
C22 H22B 0.9700
C23 N2 1.470(2)
C23 H23A 0.9700
C23 H23B 0.9700
C24 O3 1.240(2)
C24 N2 1.338(2)
C25 C30 1.384(3)
C25 C26 1.389(2)
C25 N2 1.436(2)
C26 O4 1.353(2)
C26 C27 1.384(2)
C27 C28 1.368(3)
C27 H27 0.9300
C28 C29 1.370(3)
C28 H28 0.9300
C29 C30 1.380(3)
C29 H29 0.9300
C30 H30 0.9300
O2 H2A 0.8200
O4 H4A 0.8200

loop_
_geom_hbond_atom_site_label_D
_geom_hbond_atom_site_label_H
_geom_hbond_atom_site_label_A
_geom_hbond_site_symmetry_A
_geom_hbond_distance_DH
_geom_hbond_distance_HA
_geom_hbond_distance_DA
_geom_hbond_angle_DHA
O2 H2A O3 6_576 0.82 1.84 2.6388(18) 166
O4 H4A O1 . 0.82 1.85 2.6668(17) 175
C7 H7B Cg2 7_677 0.9700 2.92 3.770(2) 147
C19 H19 Cg2 3_545 0.9300 2.78 3.518(3) 137
C23 H23A Cg3 7_667 0.9700 2.87 3.771(2) 155

loop_
_geom_torsion_atom_site_label_1
_geom_torsion_atom_site_label_2
_geom_torsion_atom_site_label_3
_geom_torsion_atom_site_label_4
_geom_torsion
C6 C1 C2 C3 -1.3(3)
C9 C1 C2 C3 -179.55(17)
C1 C2 C3 C4 1.0(3)
C2 C3 C4 C5 0.5(3)
C3 C4 C5 C6 -1.6(3)
C4 C5 C6 C1 1.3(3)
C4 C5 C6 C7 -179.17(19)
C2 C1 C6 C5 0.2(3)
C9 C1 C6 C5 178.40(16)
C2 C1 C6 C7 -179.41(17)
C9 C1 C6 C7 -1.2(2)
C5 C6 C7 C8 144.45(18)
C1 C6 C7 C8 -36.0(2)
C6 C7 C8 N1 54.5(2)
C2 C1 C9 O1 18.7(2)
C6 C1 C9 O1 -159.50(17)
C2 C1 C9 N1 -161.35(16)
C6 C1 C9 N1 20.4(2)
C15 C10 C11 O2 178.12(17)
N1 C10 C11 O2 -2.1(2)
C15 C10 C11 C12 -1.0(3)
N1 C10 C11 C12 178.74(16)
O2 C11 C12 C13 -178.00(19)
C10 C11 C12 C13 1.0(3)
C11 C12 C13 C14 -0.1(3)
C12 C13 C14 C15 -0.8(3)
C13 C14 C15 C10 0.9(3)
C11 C10 C15 C14 0.0(3)
N1 C10 C15 C14 -179.70(18)
C21 C16 C17 C18 -1.0(3)
C24 C16 C17 C18 174.73(19)
C16 C17 C18 C19 -0.5(3)
C17 C18 C19 C20 1.2(4)
C18 C19 C20 C21 -0.3(4)
C19 C20 C21 C16 -1.3(3)
C19 C20 C21 C22 179.8(2)
C17 C16 C21 C20 1.9(3)
C24 C16 C21 C20 -173.83(18)
C17 C16 C21 C22 -179.16(18)
C24 C16 C21 C22 5.1(3)
C20 C21 C22 C23 -152.4(2)
C16 C21 C22 C23 28.7(3)
C21 C22 C23 N2 -49.3(2)
C17 C16 C24 O3 -15.6(3)
C21 C16 C24 O3 160.19(18)
C17 C16 C24 N2 166.28(17)
C21 C16 C24 N2 -17.9(3)
C30 C25 C26 O4 179.36(16)
N2 C25 C26 O4 0.2(2)
C30 C25 C26 C27 -0.4(3)
N2 C25 C26 C27 -179.54(16)
O4 C26 C27 C28 179.99(17)
C25 C26 C27 C28 -0.3(3)
C26 C27 C28 C29 0.5(3)
C27 C28 C29 C30 0.0(3)
C28 C29 C30 C25 -0.6(3)
C26 C25 C30 C29 0.8(3)
N2 C25 C30 C29 179.95(18)
O1 C9 N1 C10 2.0(2)
C1 C9 N1 C10 -177.93(15)
O1 C9 N1 C8 -178.89(16)
C1 C9 N1 C8 1.2(2)
C15 C10 N1 C9 -64.9(2)
C11 C10 N1 C9 115.33(18)
C15 C10 N1 C8 115.91(19)
C11 C10 N1 C8 -63.8(2)
C7 C8 N1 C9 -38.9(2)
C7 C8 N1 C10 140.29(16)
O3 C24 N2 C25 -4.9(3)
C16 C24 N2 C25 173.20(15)
O3 C24 N2 C23 175.84(17)
C16 C24 N2 C23 -6.1(2)
C30 C25 N2 C24 82.4(2)
C26 C25 N2 C24 -98.5(2)
C30 C25 N2 C23 -98.3(2)
C26 C25 N2 C23 80.9(2)
C22 C23 N2 C24 40.1(2)
C22 C23 N2 C25 -139.19(17)

loop_
_cod_related_entry_id
_cod_related_entry_database
_cod_related_entry_code
1 ChemSpider 30657041
